data_7120371
loop_
_publ_author_name
'Pittala, Narsimhulu'
'Th\'etiot, Franck'
'Charles, Catherine'
'Triki, Smail'
'Boukheddaden, Kamel'
'Chastanet, Guillaume'
'Marchivie, Mathieu'

_publ_section_title
;
 Unprecedented trinuclear FeII triazole-based complex exhibiting a
 concerted and complete sharp spin transition above room temperature
;
_journal_name_full 'Chem. Commun.'
_journal_paper_doi 10.1039/C7CC04112H
_journal_year 2017
_chemical_formula_moiety 'C108 H84 Fe3 N42 S6'
_chemical_formula_sum 'C108 H84 Fe3 N42 S6'
_chemical_formula_weight 2330.08
_chemical_name_systematic
;
 ?
;
_space_group_crystal_system trigonal
_space_group_IT_number 148
_space_group_name_Hall '-R 3'
_space_group_name_H-M_alt 'R -3'
_symmetry_space_group_name_Hall '-R 3'
_symmetry_space_group_name_H-M 'R -3 :H'
_atom_sites_solution_hydrogens geom
_atom_sites_solution_primary direct
_audit_creation_date 2017-06-28
_audit_creation_method
;
Olex2 1.2
(compiled Mar 28 2017 19:26:29 for OlexSys, GUI svn.r5337)
;
_audit_update_record
;
2017-06-28 deposited with the CCDC.
2017-06-30 downloaded from the CCDC.
;
_cell_angle_alpha 90
_cell_angle_beta 90
_cell_angle_gamma 120
_cell_formula_units_Z 3
_cell_length_a 25.986(5)
_cell_length_b 25.986(5)
_cell_length_c 14.814(3)
_cell_measurement_reflns_used 737
_cell_measurement_temperature 335(2)
_cell_measurement_theta_max 17.98
_cell_measurement_theta_min 2.72
_cell_volume 8663(3)
_computing_molecular_graphics 'Olex2 (Dolomanov et al., 2009)'
_computing_publication_material 'Olex2 (Dolomanov et al., 2009)'
_computing_structure_refinement 'ShelXL (Sheldrick, 2015)'
_computing_structure_solution 'ShelXT (Sheldrick, 2015)'
_diffrn_ambient_temperature 335.12
_diffrn_detector_area_resol_mean 8
_diffrn_measured_fraction_theta_full 0.850
_diffrn_measured_fraction_theta_max 0.843
_diffrn_measurement_device_type 'Bruker APEX-II CCD'
_diffrn_measurement_method '\f and \w scans'
_diffrn_radiation_monochromator graphite
_diffrn_radiation_type MoK\a
_diffrn_radiation_wavelength 0.71073
_diffrn_reflns_av_R_equivalents 0.0968
_diffrn_reflns_av_unetI/netI 0.2895
_diffrn_reflns_Laue_measured_fraction_full 0.850
_diffrn_reflns_Laue_measured_fraction_max 0.843
_diffrn_reflns_limit_h_max 21
_diffrn_reflns_limit_h_min -31
_diffrn_reflns_limit_k_max 30
_diffrn_reflns_limit_k_min -23
_diffrn_reflns_limit_l_max 12
_diffrn_reflns_limit_l_min -18
_diffrn_reflns_number 6528
_diffrn_reflns_point_group_measured_fraction_full 0.850
_diffrn_reflns_point_group_measured_fraction_max 0.843
_diffrn_reflns_theta_full 26.000
_diffrn_reflns_theta_max 26.096
_diffrn_reflns_theta_min 2.761
_diffrn_source 'sealed tube'
_diffrn_standards_number 0
_exptl_absorpt_coefficient_mu 0.546
_exptl_absorpt_correction_T_max 0.7453
_exptl_absorpt_correction_T_min 0.6237
_exptl_absorpt_correction_type multi-scan
_exptl_absorpt_process_details
;
SADABS-2012/1 (Bruker,2012) was used for absorption correction.
wR2(int) was 0.0948 before and 0.0593 after correction.
The Ratio of minimum to maximum transmission is 0.8368.
The \l/2 correction factor is 0.0015.
;
_exptl_crystal_density_diffrn 1.340
_exptl_crystal_F_000 3600
_exptl_crystal_size_max 0.25
_exptl_crystal_size_mid 0.02
_exptl_crystal_size_min 0.02
_refine_diff_density_max 0.361
_refine_diff_density_min -0.587
_refine_diff_density_rms 0.074
_refine_ls_extinction_method none
_refine_ls_goodness_of_fit_ref 0.936
_refine_ls_hydrogen_treatment constr
_refine_ls_matrix_type full
_refine_ls_number_parameters 241
_refine_ls_number_reflns 3231
_refine_ls_number_restraints 0
_refine_ls_restrained_S_all 0.936
_refine_ls_R_factor_all 0.2665
_refine_ls_R_factor_gt 0.0584
_refine_ls_shift/su_max 0.000
_refine_ls_shift/su_mean 0.000
_refine_ls_structure_factor_coef Fsqd
_refine_ls_weighting_details 'w=1/[\s^2^(Fo^2^)+(0.0645P)^2^] where P=(Fo^2^+2Fc^2^)/3'
_refine_ls_weighting_scheme calc
_refine_ls_wR_factor_gt 0.1205
_refine_ls_wR_factor_ref 0.1916
_reflns_Friedel_coverage 0.000
_reflns_number_gt 1086
_reflns_number_total 3231
_reflns_threshold_expression 'I > 2\s(I)'
_cod_data_source_file c7cc04112h2.cif
_cod_data_source_block 335K
_cod_database_code 7120371
_shelxl_version_number 2013-4
_shelx_space_group_comment
;
The symmetry employed for this shelxl refinement is uniquely defined
by the following loop, which should always be used as a source of
symmetry information in preference to the above space-group names.
They are only intended as comments.
;
_olex2_refinement_description
;
1. Fixed Uiso
 At 1.2 times of:
  All C(H) groups, All C(H,H) groups
 At 1.5 times of:
  All C(H,H,H) groups
2.a Secondary CH2 refined with riding coordinates:
 C3(H3A,H3B), C17(H17A,H17B)
2.b Aromatic/amide H refined with riding coordinates:
 C1(H1), C2(H2), C5(H5), C6(H6), C7(H7), C8(H8), C9(H9)
2.c Idealised Me refined as rotating group:
 C18(H18A,H18B,H18C)
;

loop_
_space_group_symop_operation_xyz
'x, y, z'
'-y, x-y, z'
'-x+y, -x, z'
'x+2/3, y+1/3, z+1/3'
'-y+2/3, x-y+1/3, z+1/3'
'-x+y+2/3, -x+1/3, z+1/3'
'x+1/3, y+2/3, z+2/3'
'-y+1/3, x-y+2/3, z+2/3'
'-x+y+1/3, -x+2/3, z+2/3'
'-x, -y, -z'
'y, -x+y, -z'
'x-y, x, -z'
'-x+2/3, -y+1/3, -z+1/3'
'y+2/3, -x+y+1/3, -z+1/3'
'x-y+2/3, x+1/3, -z+1/3'
'-x+1/3, -y+2/3, -z+2/3'
'y+1/3, -x+y+2/3, -z+2/3'
'x-y+1/3, x+2/3, -z+2/3'

loop_
_atom_site_label
_atom_site_type_symbol
_atom_site_fract_x
_atom_site_fract_y
_atom_site_fract_z
_atom_site_U_iso_or_equiv
_atom_site_adp_type
_atom_site_occupancy
_atom_site_site_symmetry_order
_atom_site_calc_flag
_atom_site_refinement_flags_posn
_atom_site_refinement_flags_adp
_atom_site_refinement_flags_occupancy
Fe1 Fe 0.3333 0.6667 0.1667 0.0439(7) Uani 1 6 d S T P
Fe2 Fe 0.3333 0.6667 0.42694(11) 0.0451(6) Uani 1 3 d S T P
S1 S 0.57609(11) 0.64336(12) 0.60506(16) 0.0917(9) Uani 1 1 d . . .
N1 N 0.4093(3) 0.7217(3) 0.2493(4) 0.0483(16) Uani 1 1 d . . .
N2 N 0.4097(3) 0.7211(3) 0.3435(3) 0.0460(15) Uani 1 1 d . . .
N3 N 0.4972(3) 0.7896(3) 0.2974(4) 0.0581(18) Uani 1 1 d . . .
N4 N 0.3904(3) 0.6470(3) 0.5034(4) 0.0574(18) Uani 1 1 d . . .
N5 N 0.4560(4) 0.6162(5) 0.7524(5) 0.129(4) Uani 1 1 d . . .
N6 N 0.4397(4) 0.6006(4) 0.3250(5) 0.113(3) Uani 1 1 d . . .
N7 N 0.6253(5) 0.6684(5) 0.3654(7) 0.139(4) Uani 1 1 d . . .
C1 C 0.4622(4) 0.7637(4) 0.2249(5) 0.058(2) Uani 1 1 d . . .
H1 H 0.4741 0.7743 0.1653 0.070 Uiso 1 1 calc R . .
C2 C 0.4625(4) 0.7629(4) 0.3677(5) 0.058(2) Uani 1 1 d . . .
H2 H 0.4745 0.7727 0.4275 0.070 Uiso 1 1 calc R . .
C3 C 0.5590(4) 0.8401(4) 0.2965(6) 0.084(3) Uani 1 1 d . . .
H3A H 0.5740 0.8491 0.3578 0.101 Uiso 1 1 calc R . .
H3B H 0.5594 0.8750 0.2720 0.101 Uiso 1 1 calc R . .
C4 C 0.5987(4) 0.8261(5) 0.2408(6) 0.067(2) Uani 1 1 d . . .
C5 C 0.6017(5) 0.7763(6) 0.2525(7) 0.103(3) Uani 1 1 d . . .
H5 H 0.5775 0.7493 0.2961 0.123 Uiso 1 1 calc R . .
C6 C 0.6382(6) 0.7635(6) 0.2038(10) 0.126(4) Uani 1 1 d . . .
H6 H 0.6382 0.7281 0.2125 0.152 Uiso 1 1 calc R . .
C7 C 0.6740(6) 0.8035(8) 0.1430(9) 0.135(5) Uani 1 1 d . . .
H7 H 0.7006 0.7965 0.1110 0.162 Uiso 1 1 calc R . .
C8 C 0.6722(6) 0.8547(7) 0.1269(10) 0.150(6) Uani 1 1 d . . .
H8 H 0.6961 0.8812 0.0824 0.179 Uiso 1 1 calc R . .
C9 C 0.6342(5) 0.8663(4) 0.1779(8) 0.109(4) Uani 1 1 d . . .
H9 H 0.6331 0.9012 0.1691 0.131 Uiso 1 1 calc R . .
C10 C 0.4251(4) 0.6392(3) 0.5378(5) 0.056(2) Uani 1 1 d . . .
C11 C 0.4682(4) 0.6283(3) 0.5809(5) 0.062(2) Uani 1 1 d . . .
C12 C 0.4624(4) 0.6209(4) 0.6766(7) 0.085(3) Uani 1 1 d . . .
C13 C 0.5171(3) 0.6323(3) 0.5347(5) 0.058(2) Uani 1 1 d . . .
C14 C 0.5233(4) 0.6328(4) 0.4408(6) 0.066(2) Uani 1 1 d . . .
C15 C 0.4760(5) 0.6151(4) 0.3783(6) 0.079(3) Uani 1 1 d . . .
C16 C 0.5795(6) 0.6516(5) 0.3973(7) 0.096(3) Uani 1 1 d . . .
C17 C 0.6108(6) 0.6031(6) 0.5634(8) 0.136(4) Uani 1 1 d . . .
H17A H 0.6301 0.6209 0.5067 0.164 Uiso 1 1 calc R . .
H17B H 0.6417 0.6087 0.6057 0.164 Uiso 1 1 calc R . .
C18 C 0.5746(6) 0.5427(6) 0.5495(10) 0.197(7) Uani 1 1 d . . .
H18A H 0.5602 0.5357 0.4886 0.296 Uiso 1 1 calc GR . .
H18B H 0.5416 0.5275 0.5905 0.296 Uiso 1 1 calc GR . .
H18C H 0.5969 0.5229 0.5599 0.296 Uiso 1 1 calc GR . .

loop_
_atom_site_aniso_label
_atom_site_aniso_U_11
_atom_site_aniso_U_22
_atom_site_aniso_U_33
_atom_site_aniso_U_23
_atom_site_aniso_U_13
_atom_site_aniso_U_12
Fe1 0.0519(11) 0.0519(11) 0.0278(14) 0.000 0.000 0.0260(6)
Fe2 0.0511(8) 0.0511(8) 0.0332(11) 0.000 0.000 0.0256(4)
S1 0.094(2) 0.131(2) 0.0764(18) 0.0023(15) -0.0112(14) 0.0765(19)
N1 0.060(5) 0.054(4) 0.032(3) 0.005(3) 0.008(3) 0.030(4)
N2 0.046(4) 0.053(4) 0.032(3) -0.001(3) 0.001(3) 0.020(4)
N3 0.048(5) 0.069(5) 0.040(4) -0.008(4) 0.006(4) 0.016(4)
N4 0.060(5) 0.086(5) 0.033(4) -0.002(3) -0.005(3) 0.042(4)
N5 0.162(8) 0.260(11) 0.046(5) 0.021(6) 0.019(5) 0.166(9)
N6 0.135(8) 0.208(10) 0.047(5) -0.022(5) -0.021(5) 0.124(8)
N7 0.138(10) 0.176(10) 0.126(9) 0.029(7) 0.048(7) 0.096(9)
C1 0.074(6) 0.069(6) 0.028(4) -0.002(4) 0.002(5) 0.033(5)
C2 0.048(6) 0.063(6) 0.049(5) -0.008(5) -0.002(5) 0.017(5)
C3 0.060(7) 0.078(7) 0.082(7) -0.018(5) -0.001(5) 0.011(6)
C4 0.055(6) 0.070(7) 0.059(6) -0.001(5) 0.002(5) 0.018(6)
C5 0.090(9) 0.129(11) 0.103(9) 0.019(7) 0.020(6) 0.066(8)
C6 0.104(10) 0.156(12) 0.146(12) 0.019(10) 0.025(8) 0.085(10)
C7 0.095(10) 0.166(15) 0.123(11) -0.007(11) 0.040(8) 0.050(11)
C8 0.131(12) 0.131(13) 0.149(13) 0.026(10) 0.068(9) 0.038(10)
C9 0.104(9) 0.089(8) 0.109(9) 0.004(7) 0.036(7) 0.030(7)
C10 0.056(6) 0.064(6) 0.043(5) 0.005(4) 0.004(4) 0.025(5)
C11 0.076(7) 0.084(6) 0.039(5) 0.001(4) 0.004(5) 0.049(5)
C12 0.091(7) 0.133(9) 0.066(7) 0.010(6) 0.005(6) 0.083(7)
C13 0.060(6) 0.071(6) 0.048(5) 0.004(4) -0.009(5) 0.037(5)
C14 0.068(7) 0.087(7) 0.058(6) 0.004(5) 0.002(6) 0.050(6)
C15 0.108(9) 0.123(8) 0.041(5) 0.007(6) 0.009(6) 0.083(8)
C16 0.114(10) 0.110(9) 0.085(8) -0.002(6) -0.002(7) 0.072(9)
C17 0.152(12) 0.167(13) 0.133(11) -0.013(9) -0.020(8) 0.112(11)
C18 0.202(16) 0.096(11) 0.26(2) -0.049(11) -0.018(13) 0.051(11)

loop_
_atom_type_symbol
_atom_type_description
_atom_type_scat_dispersion_real
_atom_type_scat_dispersion_imag
_atom_type_scat_source
C C 0.0033 0.0016 'International Tables Vol C Tables 4.2.6.8 and 6.1.1.4'
H H 0.0000 0.0000 'International Tables Vol C Tables 4.2.6.8 and 6.1.1.4'
Fe Fe 0.3463 0.8444 'International Tables Vol C Tables 4.2.6.8 and 6.1.1.4'
N N 0.0061 0.0033 'International Tables Vol C Tables 4.2.6.8 and 6.1.1.4'
S S 0.1246 0.1234 'International Tables Vol C Tables 4.2.6.8 and 6.1.1.4'

loop_
_geom_angle_atom_site_label_1
_geom_angle_atom_site_label_2
_geom_angle_atom_site_label_3
_geom_angle
_geom_angle_site_symmetry_1
_geom_angle_site_symmetry_3
N1 Fe1 N1 90.8(2) 2_665 .
N1 Fe1 N1 90.8(2) 13_565 14_455
N1 Fe1 N1 89.2(2) 13_565 3_565
N1 Fe1 N1 89.2(2) 2_665 15
N1 Fe1 N1 90.8(2) . 3_565
N1 Fe1 N1 89.2(2) . 15
N1 Fe1 N1 89.2(2) . 14_455
N1 Fe1 N1 89.2(2) 2_665 13_565
N1 Fe1 N1 90.8(2) 2_665 3_565
N1 Fe1 N1 180.0 . 13_565
N1 Fe1 N1 180.0 15 3_565
N1 Fe1 N1 90.8(2) 15 13_565
N1 Fe1 N1 89.2(2) 14_455 3_565
N1 Fe1 N1 180.0 2_665 14_455
N1 Fe1 N1 90.8(2) 15 14_455
N2 Fe2 N2 90.5(2) 2_665 3_565
N2 Fe2 N2 90.5(2) . 3_565
N2 Fe2 N2 90.5(2) 2_665 .
N4 Fe2 N2 86.5(2) 2_665 2_665
N4 Fe2 N2 176.9(2) 3_565 .
N4 Fe2 N2 86.5(2) 3_565 3_565
N4 Fe2 N2 88.8(2) 3_565 2_665
N4 Fe2 N2 86.5(2) . .
N4 Fe2 N2 176.9(2) . 2_665
N4 Fe2 N2 88.8(2) . 3_565
N4 Fe2 N2 88.8(2) 2_665 .
N4 Fe2 N2 176.9(2) 2_665 3_565
N4 Fe2 N4 94.2(2) 2_665 3_565
N4 Fe2 N4 94.2(2) 3_565 .
N4 Fe2 N4 94.2(2) 2_665 .
C13 S1 C17 110.6(5) . .
N2 N1 Fe1 124.7(5) . .
C1 N1 Fe1 129.1(5) . .
C1 N1 N2 106.0(6) . .
N1 N2 Fe2 124.9(5) . .
C2 N2 Fe2 128.9(5) . .
C2 N2 N1 105.9(5) . .
C1 N3 C3 126.6(7) . .
C2 N3 C1 104.5(7) . .
C2 N3 C3 128.6(7) . .
C10 N4 Fe2 173.2(6) . .
N1 C1 N3 111.2(7) . .
N1 C1 H1 124.4 . .
N3 C1 H1 124.4 . .
N2 C2 N3 112.2(7) . .
N2 C2 H2 123.9 . .
N3 C2 H2 123.9 . .
N3 C3 H3A 109.4 . .
N3 C3 H3B 109.4 . .
N3 C3 C4 111.3(7) . .
H3A C3 H3B 108.0 . .
C4 C3 H3A 109.4 . .
C4 C3 H3B 109.4 . .
C5 C4 C3 122.7(9) . .
C5 C4 C9 118.9(10) . .
C9 C4 C3 118.4(11) . .
C4 C5 H5 118.3 . .
C4 C5 C6 123.4(11) . .
C6 C5 H5 118.3 . .
C5 C6 H6 121.1 . .
C7 C6 C5 117.8(13) . .
C7 C6 H6 121.1 . .
C6 C7 H7 119.3 . .
C6 C7 C8 121.5(13) . .
C8 C7 H7 119.3 . .
C7 C8 H8 120.5 . .
C7 C8 C9 119.0(12) . .
C9 C8 H8 120.5 . .
C4 C9 C8 119.3(11) . .
C4 C9 H9 120.4 . .
C8 C9 H9 120.4 . .
N4 C10 C11 179.0(9) . .
C12 C11 C10 115.3(7) . .
C13 C11 C10 122.4(7) . .
C13 C11 C12 121.7(8) . .
N5 C12 C11 176.7(10) . .
C11 C13 S1 114.1(6) . .
C14 C13 S1 120.1(6) . .
C14 C13 C11 125.6(7) . .
C13 C14 C15 124.6(8) . .
C13 C14 C16 122.7(8) . .
C15 C14 C16 112.7(8) . .
N6 C15 C14 176.5(10) . .
N7 C16 C14 177.1(13) . .
S1 C17 H17A 108.0 . .
S1 C17 H17B 108.0 . .
H17A C17 H17B 107.2 . .
C18 C17 S1 117.2(10) . .
C18 C17 H17A 108.0 . .
C18 C17 H17B 108.0 . .
C17 C18 H18A 109.5 . .
C17 C18 H18B 109.5 . .
C17 C18 H18C 109.5 . .
H18A C18 H18B 109.5 . .
H18A C18 H18C 109.5 . .
H18B C18 H18C 109.5 . .

loop_
_geom_bond_atom_site_label_1
_geom_bond_atom_site_label_2
_geom_bond_distance
_geom_bond_site_symmetry_2
Fe1 N1 2.149(6) 2_665
Fe1 N1 2.149(6) 14_455
Fe1 N1 2.149(6) 13_565
Fe1 N1 2.149(6) .
Fe1 N1 2.149(6) 15
Fe1 N1 2.149(6) 3_565
Fe2 N2 2.158(6) .
Fe2 N2 2.157(5) 2_665
Fe2 N2 2.158(5) 3_565
Fe2 N4 2.121(7) 3_565
Fe2 N4 2.121(7) 2_665
Fe2 N4 2.121(7) .
S1 C13 1.754(7) .
S1 C17 1.798(11) .
N1 N2 1.397(7) .
N1 C1 1.307(8) .
N2 C2 1.305(8) .
N3 C1 1.351(8) .
N3 C2 1.325(8) .
N3 C3 1.480(9) .
N4 C10 1.140(9) .
N5 C12 1.133(10) .
N6 C15 1.139(10) .
N7 C16 1.145(12) .
C1 H1 0.9300 .
C2 H2 0.9300 .
C3 H3A 0.9700 .
C3 H3B 0.9700 .
C3 C4 1.500(11) .
C4 C5 1.346(12) .
C4 C9 1.359(11) .
C5 H5 0.9300 .
C5 C6 1.358(13) .
C6 H6 0.9300 .
C6 C7 1.338(14) .
C7 H7 0.9300 .
C7 C8 1.376(15) .
C8 H8 0.9300 .
C8 C9 1.392(14) .
C9 H9 0.9300 .
C10 C11 1.434(11) .
C11 C12 1.428(11) .
C11 C13 1.401(10) .
C13 C14 1.399(10) .
C14 C15 1.420(12) .
C14 C16 1.440(14) .
C17 H17A 0.9700 .
C17 H17B 0.9700 .
C17 C18 1.383(13) .
C18 H18A 0.9600 .
C18 H18B 0.9600 .
C18 H18C 0.9600 .

loop_
_geom_torsion_atom_site_label_1
_geom_torsion_atom_site_label_2
_geom_torsion_atom_site_label_3
_geom_torsion_atom_site_label_4
_geom_torsion
Fe1 N1 N2 Fe2 -2.0(7)
Fe1 N1 N2 C2 -176.4(5)
Fe1 N1 C1 N3 177.6(4)
Fe2 N2 C2 N3 -175.8(5)
S1 C13 C14 C15 169.5(7)
S1 C13 C14 C16 -10.4(12)
N1 N2 C2 N3 -1.7(8)
N2 N1 C1 N3 1.2(8)
N3 C3 C4 C5 -51.3(11)
N3 C3 C4 C9 130.6(9)
C1 N1 N2 Fe2 174.7(5)
C1 N1 N2 C2 0.3(7)
C1 N3 C2 N2 2.3(9)
C1 N3 C3 C4 -57.6(11)
C2 N3 C1 N1 -2.1(9)
C2 N3 C3 C4 128.0(9)
C3 N3 C1 N1 -177.6(7)
C3 N3 C2 N2 177.7(7)
C3 C4 C5 C6 -178.8(10)
C3 C4 C9 C8 178.7(10)
C4 C5 C6 C7 1.9(18)
C5 C4 C9 C8 0.5(16)
C5 C6 C7 C8 -3(2)
C6 C7 C8 C9 3(2)
C7 C8 C9 C4 -2(2)
C9 C4 C5 C6 -0.7(15)
C10 C11 C13 S1 158.6(6)
C10 C11 C13 C14 -16.2(13)
C11 C13 C14 C15 -16.1(14)
C11 C13 C14 C16 164.1(8)
C12 C11 C13 S1 -12.8(10)
C12 C11 C13 C14 172.4(8)
C13 S1 C17 C18 -54.9(12)
C17 S1 C13 C11 142.8(7)
C17 S1 C13 C14 -42.1(9)
